data_2014606
loop_
_publ_author_name
'Mbianda, Xavier Y.'
'Fernandes, Manuel A.'

_publ_section_title
;
 Diethyl [(<i>Z</i>)-1-iodo-2-phenyl-1-hexenyl]phosphonate
;
_journal_issue 3
_journal_name_full 'Acta Crystallographica Section C'
_journal_page_first o168
_journal_page_last o170
_journal_paper_doi 10.1107/S0108270104032913
_journal_volume 61
_journal_year 2005
_chemical_formula_iupac 'C16 H24 I O3 P'
_chemical_formula_moiety 'C16 H24 I O3 P'
_chemical_formula_sum 'C16 H24 I O3 P'
_chemical_formula_weight 422.22
_chemical_name_systematic
;
Diethyl [(Z)-1-iodo-2-phenyl-1-hexenyl]phosphonate
;
_space_group_IT_number 14
_symmetry_cell_setting monoclinic
_symmetry_space_group_name_Hall '-P 2yn'
_symmetry_space_group_name_H-M 'P 1 21/n 1'
_atom_sites_solution_hydrogens geom
_atom_sites_solution_primary direct
_atom_sites_solution_secondary difmap
_audit_creation_method SHELXL97
_cell_angle_alpha 90.00
_cell_angle_beta 101.817(3)
_cell_angle_gamma 90.00
_cell_formula_units_Z 4
_cell_length_a 11.7324(18)
_cell_length_b 12.3985(19)
_cell_length_c 13.228(2)
_cell_measurement_reflns_used 1006
_cell_measurement_temperature 293(2)
_cell_measurement_theta_max 27.40
_cell_measurement_theta_min 2.42
_cell_volume 1883.4(5)
_computing_cell_refinement 'SAINT-Plus (Bruker, 1999)'
_computing_data_collection 'SMART-NT (Bruker, 1998)'
_computing_data_reduction SAINT-Plus
_computing_molecular_graphics 'PLATON (Spek, 2003) and SCHAKAL97 (Keller, 1997)'
_computing_publication_material SHELXTL
_computing_structure_refinement SHELXTL
_computing_structure_solution 'SHELXTL (Bruker, 1999)'
_diffrn_ambient_temperature 293(2)
_diffrn_measured_fraction_theta_full 0.999
_diffrn_measured_fraction_theta_max 0.999
_diffrn_measurement_device_type 'Bruker SMART CCD area-detector'
_diffrn_measurement_method '\f and \w'
_diffrn_radiation_monochromator graphite
_diffrn_radiation_source 'fine-focus sealed tube'
_diffrn_radiation_type MoK\a
_diffrn_radiation_wavelength 0.71073
_diffrn_reflns_av_R_equivalents 0.0191
_diffrn_reflns_av_sigmaI/netI 0.0209
_diffrn_reflns_limit_h_max 14
_diffrn_reflns_limit_h_min -13
_diffrn_reflns_limit_k_max 15
_diffrn_reflns_limit_k_min -13
_diffrn_reflns_limit_l_max 16
_diffrn_reflns_limit_l_min -12
_diffrn_reflns_number 10404
_diffrn_reflns_theta_full 26.00
_diffrn_reflns_theta_max 26.00
_diffrn_reflns_theta_min 2.12
_diffrn_standards_decay_% 0
_diffrn_standards_number 0
_exptl_absorpt_coefficient_mu 1.792
_exptl_absorpt_correction_T_max 0.6530
_exptl_absorpt_correction_T_min 0.4801
_exptl_absorpt_correction_type multi-scan
_exptl_absorpt_process_details '(SADABS; Bruker, 1999)'
_exptl_crystal_colour colourless
_exptl_crystal_density_diffrn 1.489
_exptl_crystal_density_meas ?
_exptl_crystal_density_method 'not measured'
_exptl_crystal_description irregular
_exptl_crystal_F_000 848
_exptl_crystal_size_max 0.48
_exptl_crystal_size_mid 0.42
_exptl_crystal_size_min 0.26
_refine_diff_density_max 0.695
_refine_diff_density_min -0.420
_refine_ls_extinction_coef 0.0031(4)
_refine_ls_extinction_expression Fc^*^=kFc[1+0.001xFc^2^\l^3^/sin(2\q)]^-1/4^
_refine_ls_extinction_method 'SHELXTL (Bruker, 1999)'
_refine_ls_goodness_of_fit_ref 1.046
_refine_ls_hydrogen_treatment constr
_refine_ls_matrix_type full
_refine_ls_number_parameters 212
_refine_ls_number_reflns 3693
_refine_ls_number_restraints 57
_refine_ls_restrained_S_all 1.083
_refine_ls_R_factor_all 0.0405
_refine_ls_R_factor_gt 0.0308
_refine_ls_shift/su_max 0.001
_refine_ls_shift/su_mean 0.000
_refine_ls_structure_factor_coef Fsqd
_refine_ls_weighting_details 'calc w = 1/[\s^2^(Fo^2^)+(0.0411P)^2^+1.3932P] where P=(Fo^2^+2Fc^2^)/3'
_refine_ls_weighting_scheme calc
_refine_ls_wR_factor_gt 0.0800
_refine_ls_wR_factor_ref 0.0862
_reflns_number_gt 2988
_reflns_number_total 3693
_reflns_threshold_expression I>2\s(I)
_cod_data_source_file av1218.cif
_cod_data_source_block I
_cod_depositor_comments
;
The following automatic conversions were performed:
'_symmetry_cell_setting' value 'Monoclinic' changed to 'monoclinic'
according to '/home/saulius/struct/CIF-dictionaries/cif_core.dic'
dictionary named 'cif_core.dic' version 2.4.1 from 2010-06-29.

Automatic conversion script
Id: cif_fix_enum 1527 2010-12-29 10:47:43Z saulius 

The following automatic conversions were performed:

'_symmetry_cell_setting' value 'Monoclinic' changed to 'monoclinic'
according to /home/saulius/struct/CIF-dictionaries/cif_core.dic
dictionary named 'cif_core.dic' version 2.4.1 from 2010-06-29.

Automatic conversion script
Id: cif_fix_values 1715 2011-07-08 13:25:40Z adriana 

The following automatic conversions were performed:

'_exptl_crystal_density_meas' value 'not measured' was changed to '?'
- the value is perceived as not measured.

Automatic conversion script
Id: cif_fix_values 3008 2015-01-20 13:52:24Z robertas 
;
_cod_original_sg_symbol_H-M 'P 21/n'
_cod_database_code 2014606
_cod_database_fobs_code 2014606

loop_
_symmetry_equiv_pos_as_xyz
'x, y, z'
'-x+1/2, y+1/2, -z+1/2'
'-x, -y, -z'
'x-1/2, -y-1/2, z-1/2'

loop_
_atom_site_label
_atom_site_fract_x
_atom_site_fract_y
_atom_site_fract_z
_atom_site_U_iso_or_equiv
_atom_site_adp_type
_atom_site_calc_flag
_atom_site_refinement_flags
_atom_site_occupancy
_atom_site_disorder_assembly
_atom_site_disorder_group
_atom_site_type_symbol
I 0.27698(2) -0.178181(18) 0.656147(19) 0.06326(13) Uani d . 1 A . I
P 0.40374(9) 0.04203(8) 0.76022(7) 0.0584(2) Uani d D 1 A . P
O1 0.3245(3) 0.0983(2) 0.8130(2) 0.0811(8) Uani d . 1 . . O
O2 0.5034(2) 0.1114(2) 0.7321(2) 0.0762(8) Uani d . 1 . . O
O3 0.4605(3) -0.0509(3) 0.8301(3) 0.1104(12) Uani d D 1 . . O
C1 0.3381(3) -0.0192(3) 0.6392(3) 0.0506(7) Uani d . 1 . . C
C2 0.3205(3) 0.0287(3) 0.5463(2) 0.0517(7) Uani d . 1 A . C
C3 0.2686(4) -0.0282(3) 0.4461(3) 0.0667(10) Uani d . 1 . . C
H3A 0.3053 -0.0014 0.3917 0.080 Uiso calc R 1 A . H
H3B 0.2848 -0.1048 0.4538 0.080 Uiso calc R 1 . . H
C4 0.1394(4) -0.0114(3) 0.4154(3) 0.0750(11) Uani d . 1 A . C
H4A 0.1226 0.0651 0.4169 0.090 Uiso calc R 1 . . H
H4B 0.1018 -0.0469 0.4652 0.090 Uiso calc R 1 . . H
C5 0.0886(4) -0.0562(4) 0.3064(4) 0.0912(14) Uani d . 1 . . C
H5A 0.1269 -0.0209 0.2570 0.109 Uiso calc R 1 A . H
H5B 0.1058 -0.1327 0.3053 0.109 Uiso calc R 1 . . H
C6 -0.0356(5) -0.0410(5) 0.2744(5) 0.122(2) Uani d . 1 A . C
H6A -0.0737 -0.0688 0.3266 0.183 Uiso calc R 1 . . H
H6B -0.0633 -0.0787 0.2107 0.183 Uiso calc R 1 . . H
H6C -0.0524 0.0345 0.2646 0.183 Uiso calc R 1 . . H
C7 0.3448(3) 0.1452(3) 0.5334(3) 0.0521(8) Uani d . 1 . . C
C8 0.4251(4) 0.1779(3) 0.4756(3) 0.0685(10) Uani d . 1 A . C
H8 0.4662 0.1265 0.4463 0.082 Uiso calc R 1 . . H
C9 0.4443(4) 0.2865(4) 0.4614(4) 0.0865(14) Uani d . 1 . . C
H9 0.4993 0.3075 0.4237 0.104 Uiso calc R 1 A . H
C10 0.3830(4) 0.3637(4) 0.5025(4) 0.0824(12) Uani d . 1 A . C
H10 0.3958 0.4365 0.4920 0.099 Uiso calc R 1 . . H
C11 0.3031(4) 0.3327(3) 0.5589(3) 0.0724(11) Uani d . 1 . . C
H11 0.2616 0.3847 0.5869 0.087 Uiso calc R 1 A . H
C12 0.2835(3) 0.2242(3) 0.5745(3) 0.0599(9) Uani d . 1 A . C
H12 0.2288 0.2042 0.6129 0.072 Uiso calc R 1 . . H
C13 0.5489(5) 0.2053(4) 0.7904(5) 0.1054(18) Uani d . 1 . . C
H13A 0.5718 0.1868 0.8630 0.126 Uiso calc R 1 . . H
H13B 0.4892 0.2605 0.7832 0.126 Uiso calc R 1 . . H
C14 0.6483(5) 0.2460(5) 0.7537(5) 0.122(2) Uani d . 1 . . C
H14A 0.7059 0.1902 0.7583 0.183 Uiso calc R 1 . . H
H14B 0.6809 0.3063 0.7953 0.183 Uiso calc R 1 . . H
H14C 0.6244 0.2685 0.6832 0.183 Uiso calc R 1 . . H
C15 0.5622(6) -0.1068(6) 0.8245(5) 0.107(3) Uani d PDU 0.642(10) A 1 C
H15A 0.5910 -0.0797 0.7657 0.128 Uiso calc PR 0.642(10) A 1 H
H15B 0.5424 -0.1822 0.8112 0.128 Uiso calc PR 0.642(10) A 1 H
C16 0.6548(7) -0.1009(9) 0.9137(7) 0.117(4) Uani d PDU 0.642(10) A 1 C
H16A 0.7198 -0.1427 0.9021 0.175 Uiso calc PR 0.642(10) A 1 H
H16B 0.6284 -0.1289 0.9726 0.175 Uiso calc PR 0.642(10) A 1 H
H16C 0.6782 -0.0271 0.9263 0.175 Uiso calc PR 0.642(10) A 1 H
C15B 0.5569(11) -0.0557(9) 0.9104(9) 0.123(6) Uani d PDU 0.358(10) A 2 C
H15C 0.5326 -0.0361 0.9737 0.147 Uiso calc PR 0.358(10) A 2 H
H15D 0.6125 -0.0019 0.8981 0.147 Uiso calc PR 0.358(10) A 2 H
C16B 0.6157(14) -0.1589(12) 0.9260(14) 0.121(6) Uani d PDU 0.358(10) A 2 C
H16D 0.6725 -0.1575 0.9895 0.182 Uiso calc PR 0.358(10) A 2 H
H16E 0.6536 -0.1731 0.8696 0.182 Uiso calc PR 0.358(10) A 2 H
H16F 0.5598 -0.2147 0.9293 0.182 Uiso calc PR 0.358(10) A 2 H

loop_
_atom_site_aniso_label
_atom_site_aniso_U_11
_atom_site_aniso_U_22
_atom_site_aniso_U_33
_atom_site_aniso_U_12
_atom_site_aniso_U_13
_atom_site_aniso_U_23
I 0.0801(2) 0.04690(16) 0.06561(19) 0.00041(11) 0.02164(13) 0.00068(10)
P 0.0695(6) 0.0540(5) 0.0488(5) 0.0020(4) 0.0054(4) 0.0006(4)
O1 0.100(2) 0.083(2) 0.0645(17) -0.0024(16) 0.0270(15) -0.0218(15)
O2 0.0742(17) 0.0814(19) 0.0712(17) -0.0172(15) 0.0104(14) -0.0137(15)
O3 0.129(3) 0.083(2) 0.099(3) 0.008(2) -0.026(2) 0.0217(19)
C1 0.0580(19) 0.0449(17) 0.0508(18) 0.0039(14) 0.0152(15) -0.0023(14)
C2 0.0543(18) 0.0545(19) 0.0488(18) 0.0044(15) 0.0159(14) -0.0045(15)
C3 0.087(3) 0.060(2) 0.052(2) 0.000(2) 0.0130(18) -0.0044(17)
C4 0.086(3) 0.064(2) 0.071(3) -0.005(2) 0.006(2) -0.0004(19)
C5 0.098(3) 0.077(3) 0.092(3) 0.005(3) 0.002(3) -0.017(3)
C6 0.097(4) 0.101(4) 0.150(5) 0.006(3) -0.016(4) -0.040(4)
C7 0.0559(19) 0.0551(19) 0.0455(17) -0.0007(15) 0.0109(15) 0.0026(14)
C8 0.070(2) 0.073(3) 0.070(2) 0.0108(19) 0.029(2) 0.0089(19)
C9 0.085(3) 0.084(3) 0.101(4) -0.007(2) 0.045(3) 0.022(3)
C10 0.093(3) 0.063(3) 0.095(3) -0.005(2) 0.029(3) 0.019(2)
C11 0.091(3) 0.054(2) 0.076(3) 0.007(2) 0.026(2) 0.0015(18)
C12 0.066(2) 0.059(2) 0.061(2) 0.0003(17) 0.0256(17) 0.0021(17)
C13 0.100(4) 0.085(3) 0.133(5) -0.026(3) 0.027(3) -0.041(3)
C14 0.089(3) 0.119(5) 0.164(6) -0.036(3) 0.040(4) -0.061(4)
C15 0.127(6) 0.098(6) 0.087(5) 0.049(5) 0.002(4) -0.008(4)
C16 0.116(6) 0.124(8) 0.100(6) 0.046(6) -0.001(5) 0.006(6)
C15B 0.141(11) 0.132(10) 0.088(9) 0.068(9) 0.007(9) 0.029(8)
C16B 0.176(13) 0.097(10) 0.076(8) 0.044(9) -0.008(9) 0.023(8)

loop_
_atom_type_symbol
_atom_type_description
_atom_type_scat_dispersion_real
_atom_type_scat_dispersion_imag
_atom_type_scat_source
C C 0.0033 0.0016 'International Tables Vol C Tables 4.2.6.8 and 6.1.1.4'
H H 0.0000 0.0000 'International Tables Vol C Tables 4.2.6.8 and 6.1.1.4'
O O 0.0106 0.0060 'International Tables Vol C Tables 4.2.6.8 and 6.1.1.4'
P P 0.1023 0.0942 'International Tables Vol C Tables 4.2.6.8 and 6.1.1.4'
I I -0.4742 1.8119 'International Tables Vol C Tables 4.2.6.8 and 6.1.1.4'

loop_
_geom_angle_atom_site_label_1
_geom_angle_atom_site_label_2
_geom_angle_atom_site_label_3
_geom_angle
O1 P O3 108.2(2)
O1 P O2 115.87(17)
O3 P O2 107.62(19)
O1 P C1 115.64(17)
O3 P C1 105.80(18)
O2 P C1 103.07(15)
C13 O2 P 122.2(3)
C15B O3 C15 56.4(7)
C15B O3 P 132.6(5)
C15 O3 P 127.5(4)
C2 C1 P 125.9(3)
C2 C1 I 121.0(3)
P C1 I 112.95(17)
C1 C2 C7 122.5(3)
C1 C2 C3 123.6(3)
C7 C2 C3 113.8(3)
C4 C3 C2 112.0(3)
C4 C3 H3A 109.2
C2 C3 H3A 109.2
C4 C3 H3B 109.2
C2 C3 H3B 109.2
H3A C3 H3B 107.9
C3 C4 C5 112.2(4)
C3 C4 H4A 109.2
C5 C4 H4A 109.2
C3 C4 H4B 109.2
C5 C4 H4B 109.2
H4A C4 H4B 107.9
C6 C5 C4 113.5(5)
C6 C5 H5A 108.9
C4 C5 H5A 108.9
C6 C5 H5B 108.9
C4 C5 H5B 108.9
H5A C5 H5B 107.7
C5 C6 H6A 109.5
C5 C6 H6B 109.5
H6A C6 H6B 109.5
C5 C6 H6C 109.5
H6A C6 H6C 109.5
H6B C6 H6C 109.5
C8 C7 C12 118.3(3)
C8 C7 C2 120.9(3)
C12 C7 C2 120.8(3)
C9 C8 C7 120.3(4)
C9 C8 H8 119.8
C7 C8 H8 119.8
C10 C9 C8 120.7(4)
C10 C9 H9 119.6
C8 C9 H9 119.6
C11 C10 C9 119.5(4)
C11 C10 H10 120.2
C9 C10 H10 120.2
C10 C11 C12 120.5(4)
C10 C11 H11 119.8
C12 C11 H11 119.8
C11 C12 C7 120.6(4)
C11 C12 H12 119.7
C7 C12 H12 119.7
O2 C13 C14 109.8(4)
O2 C13 H13A 109.7
C14 C13 H13A 109.7
O2 C13 H13B 109.7
C14 C13 H13B 109.7
H13A C13 H13B 108.2
C13 C14 H14A 109.5
C13 C14 H14B 109.5
H14A C14 H14B 109.5
C13 C14 H14C 109.5
H14A C14 H14C 109.5
H14B C14 H14C 109.5
O3 C15 C16 116.3(6)
O3 C15 H15A 108.2
C16 C15 H15A 108.2
O3 C15 H15B 108.2
C16 C15 H15B 108.2
H15A C15 H15B 107.4
C15 C16 H16A 109.5
C15 C16 H16B 109.5
H16A C16 H16B 109.5
C15 C16 H16C 109.5
H16A C16 H16C 109.5
H16B C16 H16C 109.5
O3 C15B C16B 115.9(7)
O3 C15B H15C 108.3
C16B C15B H15C 108.3
O3 C15B H15D 108.3
C16B C15B H15D 108.3
H15C C15B H15D 107.4
C15B C16B H16D 109.5
C15B C16B H16E 109.5
H16D C16B H16E 109.5
C15B C16B H16F 109.5
H16D C16B H16F 109.5
H16E C16B H16F 109.5

loop_
_geom_bond_atom_site_label_1
_geom_bond_atom_site_label_2
_geom_bond_site_symmetry_2
_geom_bond_distance
_geom_bond_publ_flag
I C1 . 2.125(3) ?
P O1 . 1.451(3) ?
P O3 . 1.541(3) ?
P O2 . 1.557(3) ?
P C1 . 1.797(3) ?
O2 C13 . 1.438(5) ?
O3 C15B . 1.384(5) ?
O3 C15 . 1.395(4) ?
C1 C2 . 1.342(5) ?
C2 C7 . 1.489(5) ?
C2 C3 . 1.515(5) ?
C3 C4 . 1.501(6) ?
C3 H3A . 0.9700 ?
C3 H3B . 0.9700 ?
C4 C5 . 1.547(6) ?
C4 H4A . 0.9700 ?
C4 H4B . 0.9700 ?
C5 C6 . 1.444(7) ?
C5 H5A . 0.9700 ?
C5 H5B . 0.9700 ?
C6 H6A . 0.9600 ?
C6 H6B . 0.9600 ?
C6 H6C . 0.9600 ?
C7 C8 . 1.390(5) ?
C7 C12 . 1.390(5) ?
C8 C9 . 1.385(6) ?
C8 H8 . 0.9300 ?
C9 C10 . 1.373(7) ?
C9 H9 . 0.9300 ?
C10 C11 . 1.367(6) ?
C10 H10 . 0.9300 ?
C11 C12 . 1.387(5) ?
C11 H11 . 0.9300 ?
C12 H12 . 0.9300 ?
C13 C14 . 1.443(7) ?
C13 H13A . 0.9700 ?
C13 H13B . 0.9700 ?
C14 H14A . 0.9600 ?
C14 H14B . 0.9600 ?
C14 H14C . 0.9600 ?
C15 C16 . 1.433(5) ?
C15 H15A . 0.9700 ?
C15 H15B . 0.9700 ?
C16 H16A . 0.9600 ?
C16 H16B . 0.9600 ?
C16 H16C . 0.9600 ?
C15B C16B . 1.448(5) ?
C15B H15C . 0.9700 ?
C15B H15D . 0.9700 ?
C16B H16D . 0.9600 ?
C16B H16E . 0.9600 ?
C16B H16F . 0.9600 ?

loop_
_geom_hbond_atom_site_label_D
_geom_hbond_atom_site_label_H
_geom_hbond_atom_site_label_A
_geom_hbond_site_symmetry_A
_geom_hbond_distance_DH
_geom_hbond_distance_HA
_geom_hbond_distance_DA
_geom_hbond_angle_DHA
_geom_hbond_publ_flag
C14 H14C Cg . 0.96 3.38 3.870(7) 131 yes
C14 H14B Cg 4_666 0.96 3.36 3.870(7) 116 yes

loop_
_geom_torsion_atom_site_label_1
_geom_torsion_atom_site_label_2
_geom_torsion_atom_site_label_3
_geom_torsion_atom_site_label_4
_geom_torsion
O1 P O2 C13 27.2(5)
O3 P O2 C13 -93.9(4)
C1 P O2 C13 154.6(4)
O1 P O3 C15B -85.4(10)
O2 P O3 C15B 40.5(10)
C1 P O3 C15B 150.2(10)
O1 P O3 C15 -161.4(5)
O2 P O3 C15 -35.5(5)
C1 P O3 C15 74.2(5)
O1 P C1 C2 88.5(3)
O3 P C1 C2 -151.9(3)
O2 P C1 C2 -39.0(3)
O1 P C1 I -87.4(2)
O3 P C1 I 32.2(2)
O2 P C1 I 145.11(17)
P C1 C2 C7 -5.6(5)
I C1 C2 C7 170.0(2)
P C1 C2 C3 177.7(3)
I C1 C2 C3 -6.7(5)
C1 C2 C3 C4 94.4(4)
C7 C2 C3 C4 -82.5(4)
C2 C3 C4 C5 172.3(4)
C3 C4 C5 C6 -179.8(5)
C1 C2 C7 C8 120.0(4)
C3 C2 C7 C8 -63.0(4)
C1 C2 C7 C12 -63.3(5)
C3 C2 C7 C12 113.7(4)
C12 C7 C8 C9 1.1(6)
C2 C7 C8 C9 177.9(4)
C7 C8 C9 C10 -1.2(7)
C8 C9 C10 C11 0.7(8)
C9 C10 C11 C12 -0.1(7)
C10 C11 C12 C7 0.1(6)
C8 C7 C12 C11 -0.6(6)
C2 C7 C12 C11 -177.4(4)
P O2 C13 C14 173.8(4)
C15B O3 C15 C16 -1.7(10)
P O3 C15 C16 119.2(8)
C15 O3 C15B C16B -39.6(14)
P O3 C15B C16B -152.1(12)
